data_7206433
loop_
_publ_author_name
'Yang, Jin'
'Ma, Jian-Fang'
'Batten, Stuart R.'
'Ng, Seik Weng'
'Liu, Ying-Ying'

_publ_section_title
;
 Supramolecular isomers: the first 3-fold interpenetrating 8-connected
 hex-c3 net and an unusual 4-fold interpenetrating 65.8 net
;
_journal_issue 17
_journal_name_full CrystEngComm
_journal_page_first 5296
_journal_paper_doi 10.1039/c1ce05775h
_journal_volume 13
_journal_year 2011
_chemical_formula_moiety 'C56 H44 Co2 N12 O8'
_chemical_formula_sum 'C56 H44 Co2 N12 O8'
_chemical_formula_weight 1130.89
_chemical_name_systematic
;
?
;
_space_group_IT_number 14
_symmetry_cell_setting monoclinic
_symmetry_space_group_name_Hall '-P 2yn'
_symmetry_space_group_name_H-M 'P 1 21/n 1'
_atom_sites_solution_hydrogens geom
_atom_sites_solution_primary direct
_atom_sites_solution_secondary difmap
_audit_creation_method SHELXL-97
_cell_angle_alpha 90.000(5)
_cell_angle_beta 95.998(5)
_cell_angle_gamma 90.000(5)
_cell_formula_units_Z 4
_cell_length_a 12.897(5)
_cell_length_b 13.785(5)
_cell_length_c 29.519(5)
_cell_measurement_reflns_used 9185
_cell_measurement_temperature 293(2)
_cell_measurement_theta_max 67.16
_cell_measurement_theta_min 3.54
_cell_volume 5219(3)
_computing_cell_refinement CrysAlis
_computing_data_collection 'CrysAlis (Oxford Diffraction, 2006)'
_computing_data_reduction CrysAlis
_computing_structure_refinement 'SHELXL-97 (Sheldrick, 1997)'
_computing_structure_solution 'SHELXS-97 (Sheldrick, 1997)'
_diffrn_ambient_temperature 293(2)
_diffrn_detector_area_resol_mean 10.0
_diffrn_measured_fraction_theta_full 0.982
_diffrn_measured_fraction_theta_max 0.983
_diffrn_measurement_device_type 'Oxford Diffraction Gemini R Ultra'
_diffrn_measurement_method '\w scan'
_diffrn_radiation_monochromator graphite
_diffrn_radiation_source 'fine-focus sealed tube'
_diffrn_radiation_type CuK\a
_diffrn_radiation_wavelength 1.54184
_diffrn_reflns_av_R_equivalents 0.0854
_diffrn_reflns_av_sigmaI/netI 0.1309
_diffrn_reflns_limit_h_max 15
_diffrn_reflns_limit_h_min -15
_diffrn_reflns_limit_k_max 13
_diffrn_reflns_limit_k_min -16
_diffrn_reflns_limit_l_max 26
_diffrn_reflns_limit_l_min -35
_diffrn_reflns_number 20852
_diffrn_reflns_theta_full 67.16
_diffrn_reflns_theta_max 67.16
_diffrn_reflns_theta_min 3.54
_exptl_absorpt_coefficient_mu 5.546
_exptl_absorpt_correction_T_max 0.78
_exptl_absorpt_correction_T_min 0.55
_exptl_absorpt_correction_type multi-scan
_exptl_absorpt_process_details 'CrysAlis (Oxford Diffraction, 2006)'
_exptl_crystal_colour yellow
_exptl_crystal_density_diffrn 1.439
_exptl_crystal_density_method 'not measured'
_exptl_crystal_description block
_exptl_crystal_F_000 2328
_exptl_crystal_size_max 0.22
_exptl_crystal_size_mid 0.19
_exptl_crystal_size_min 0.14
_refine_diff_density_max 0.850
_refine_diff_density_min -0.432
_refine_diff_density_rms 0.079
_refine_ls_extinction_method none
_refine_ls_goodness_of_fit_ref 0.827
_refine_ls_hydrogen_treatment constr
_refine_ls_matrix_type full
_refine_ls_number_parameters 703
_refine_ls_number_reflns 9185
_refine_ls_number_restraints 0
_refine_ls_restrained_S_all 0.827
_refine_ls_R_factor_all 0.1362
_refine_ls_R_factor_gt 0.0685
_refine_ls_shift/su_max 0.000
_refine_ls_shift/su_mean 0.000
_refine_ls_structure_factor_coef Fsqd
_refine_ls_weighting_details 'calc w=1/[\s^2^(Fo^2^)+(0.0858P)^2^+0.0000P] where P=(Fo^2^+2Fc^2^)/3'
_refine_ls_weighting_scheme calc
_refine_ls_wR_factor_gt 0.1519
_refine_ls_wR_factor_ref 0.1746
_reflns_number_gt 4160
_reflns_number_total 9185
_reflns_threshold_expression >2\s(I)
_cod_data_source_file c1ce05775h.txt
_cod_data_source_block 2
_cod_depositor_comments
;
The following automatic conversions were performed:

'_symmetry_cell_setting' value 'Monoclinic' changed to 'monoclinic'
according to /home/saulius/struct/CIF-dictionaries/cif_core.dic
dictionary named 'cif_core.dic' version 2.4.1 from 2010-06-29.

Automatic conversion script
Id: cif_fix_values 1715 2011-07-08 13:25:40Z adriana 
;
_cod_original_sg_symbol_Hall '-p 2yn'
_cod_original_sg_symbol_H-M 'P 21/n'
_cod_database_code 7206433

loop_
_symmetry_equiv_pos_as_xyz
'x, y, z'
'-x+1/2, y+1/2, -z+1/2'
'-x, -y, -z'
'x-1/2, -y-1/2, z-1/2'

loop_
_atom_site_label
_atom_site_type_symbol
_atom_site_fract_x
_atom_site_fract_y
_atom_site_fract_z
_atom_site_U_iso_or_equiv
_atom_site_adp_type
_atom_site_occupancy
_atom_site_symmetry_multiplicity
_atom_site_calc_flag
_atom_site_refinement_flags
C1 C 0.0503(4) 0.1287(4) 0.21308(17) 0.0431(13) Uani 1 1 d .
C2 C -0.0333(4) 0.0770(4) 0.18499(17) 0.0442(13) Uani 1 1 d .
C3 C -0.1277(4) 0.1222(4) 0.17172(19) 0.0541(15) Uani 1 1 d .
H3 H -0.1373 0.1857 0.1811 0.065 Uiso 1 1 calc R
C4 C -0.2071(4) 0.0775(5) 0.1455(2) 0.0621(17) Uani 1 1 d .
H4 H -0.2687 0.1105 0.1365 0.075 Uiso 1 1 calc R
C5 C -0.1943(4) -0.0189(5) 0.1326(2) 0.0569(16) Uani 1 1 d .
C6 C -0.1009(5) -0.0637(5) 0.1448(2) 0.0724(19) Uani 1 1 d .
H6 H -0.0917 -0.1275 0.1358 0.087 Uiso 1 1 calc R
C7 C -0.0208(4) -0.0168(5) 0.1698(2) 0.0607(17) Uani 1 1 d .
H7 H 0.0427 -0.0483 0.1767 0.073 Uiso 1 1 calc R
C8 C -0.4373(4) -0.0868(5) 0.07389(19) 0.0553(16) Uani 1 1 d .
C9 C -0.4467(4) -0.1874(5) 0.0769(2) 0.0691(19) Uani 1 1 d .
H9 H -0.3928 -0.2247 0.0912 0.083 Uiso 1 1 calc R
C10 C -0.5187(5) -0.0334(5) 0.0536(2) 0.0646(17) Uani 1 1 d .
H10 H -0.5130 0.0338 0.0526 0.078 Uiso 1 1 calc R
C11 C -0.6077(4) -0.0767(5) 0.03494(19) 0.0577(16) Uani 1 1 d .
H11 H -0.6615 -0.0394 0.0206 0.069 Uiso 1 1 calc R
C12 C -0.6180(4) -0.1764(4) 0.03734(17) 0.0458(14) Uani 1 1 d .
C13 C -0.5390(4) -0.2305(5) 0.0580(2) 0.0627(17) Uani 1 1 d .
H13 H -0.5465 -0.2975 0.0596 0.075 Uiso 1 1 calc R
C14 C -0.7194(4) -0.2237(5) 0.01665(18) 0.0468(14) Uani 1 1 d .
C15 C 0.4468(5) 0.8508(5) 0.4996(2) 0.0635(18) Uani 1 1 d .
C16 C 0.3529(4) 0.8833(5) 0.52354(19) 0.0530(15) Uani 1 1 d .
C17 C 0.2810(5) 0.9458(5) 0.5019(2) 0.0699(19) Uani 1 1 d .
H17 H 0.2920 0.9712 0.4736 0.084 Uiso 1 1 calc R
C18 C 0.1934(5) 0.9711(5) 0.5217(2) 0.0690(19) Uani 1 1 d .
H18 H 0.1448 1.0130 0.5067 0.083 Uiso 1 1 calc R
C19 C 0.1774(4) 0.9347(4) 0.56339(19) 0.0545(16) Uani 1 1 d .
C20 C 0.2496(4) 0.8734(5) 0.58679(19) 0.0572(16) Uani 1 1 d .
H20 H 0.2407 0.8510 0.6158 0.069 Uiso 1 1 calc R
C21 C 0.3360(4) 0.8469(5) 0.5651(2) 0.0606(17) Uani 1 1 d .
H21 H 0.3836 0.8031 0.5793 0.073 Uiso 1 1 calc R
C22 C -0.0151(4) 0.9916(4) 0.6379(2) 0.0533(15) Uani 1 1 d .
C23 C -0.1061(4) 1.0110(5) 0.6110(2) 0.0612(17) Uani 1 1 d .
H23 H -0.1137 0.9933 0.5805 0.073 Uiso 1 1 calc R
C24 C -0.1875(4) 1.0579(5) 0.63025(19) 0.0596(17) Uani 1 1 d .
H24 H -0.2501 1.0699 0.6126 0.072 Uiso 1 1 calc R
C25 C -0.1749(4) 1.0861(4) 0.67489(18) 0.0447(13) Uani 1 1 d .
C26 C -0.0832(4) 1.0642(4) 0.70090(18) 0.0548(15) Uani 1 1 d .
H26 H -0.0744 1.0830 0.7313 0.066 Uiso 1 1 calc R
C27 C -0.0045(5) 1.0152(5) 0.6829(2) 0.0596(16) Uani 1 1 d .
H27 H 0.0557 0.9983 0.7013 0.071 Uiso 1 1 calc R
C28 C -0.2600(5) 1.1424(4) 0.6949(2) 0.0515(14) Uani 1 1 d .
C29 C -0.0002(4) 0.3979(5) 0.30941(18) 0.0544(15) Uani 1 1 d .
H29 H -0.0483 0.3489 0.3130 0.065 Uiso 1 1 calc R
C30 C -0.0091(5) 0.4912(4) 0.32211(19) 0.0550(15) Uani 1 1 d .
H30 H -0.0635 0.5177 0.3364 0.066 Uiso 1 1 calc R
C31 C 0.1343(4) 0.4738(4) 0.29081(17) 0.0444(13) Uani 1 1 d .
H31 H 0.1970 0.4879 0.2793 0.053 Uiso 1 1 calc R
C32 C 0.0978(5) 0.6424(4) 0.31718(19) 0.0592(16) Uani 1 1 d .
H32A H 0.0443 0.6799 0.2995 0.071 Uiso 1 1 calc R
H32B H 0.1642 0.6576 0.3061 0.071 Uiso 1 1 calc R
C33 C 0.1017(5) 0.6716(4) 0.3668(2) 0.0535(15) Uani 1 1 d .
C34 C 0.0276(6) 0.7343(5) 0.3816(3) 0.080(2) Uani 1 1 d .
H34 H -0.0265 0.7565 0.3609 0.096 Uiso 1 1 calc R
C35 C 0.0328(6) 0.7641(5) 0.4264(3) 0.084(2) Uani 1 1 d .
H35 H -0.0178 0.8057 0.4357 0.101 Uiso 1 1 calc R
C36 C 0.1111(5) 0.7330(6) 0.4567(3) 0.085(2) Uani 1 1 d .
H36 H 0.1151 0.7534 0.4869 0.102 Uiso 1 1 calc R
C37 C 0.1847(5) 0.6714(5) 0.4431(2) 0.0693(19) Uani 1 1 d .
H37 H 0.2378 0.6492 0.4644 0.083 Uiso 1 1 calc R
C38 C 0.1819(4) 0.6412(4) 0.3981(2) 0.0555(16) Uani 1 1 d .
C39 C 0.2642(4) 0.5707(5) 0.3845(2) 0.0676(18) Uani 1 1 d .
H39A H 0.2401 0.5048 0.3884 0.081 Uiso 1 1 calc R
H39B H 0.2724 0.5798 0.3525 0.081 Uiso 1 1 calc R
C40 C 0.4158(4) 0.6663(5) 0.41689(19) 0.0572(16) Uani 1 1 d .
H40 H 0.3916 0.7250 0.4044 0.069 Uiso 1 1 calc R
C41 C 0.5103(6) 0.5611(6) 0.4519(2) 0.076(2) Uani 1 1 d .
H41 H 0.5659 0.5315 0.4693 0.091 Uiso 1 1 calc R
C42 C 0.4251(6) 0.5144(5) 0.4330(2) 0.0749(19) Uani 1 1 d .
H42 H 0.4110 0.4484 0.4348 0.090 Uiso 1 1 calc R
C43 C 0.5871(4) 0.8523(4) 0.38138(18) 0.0499(14) Uani 1 1 d .
H43 H 0.5148 0.8518 0.3803 0.060 Uiso 1 1 calc R
C44 C 0.7492(4) 0.8342(5) 0.4037(2) 0.0634(17) Uani 1 1 d .
H44 H 0.8110 0.8192 0.4214 0.076 Uiso 1 1 calc R
C45 C 0.7426(4) 0.8704(5) 0.3612(2) 0.0668(18) Uani 1 1 d .
H45 H 0.7980 0.8841 0.3445 0.080 Uiso 1 1 calc R
C46 C 0.5950(5) 0.9186(4) 0.30327(17) 0.0537(15) Uani 1 1 d .
H46A H 0.5217 0.9014 0.2991 0.064 Uiso 1 1 calc R
H46B H 0.6291 0.8868 0.2795 0.064 Uiso 1 1 calc R
C47 C 0.6057(4) 1.0268(4) 0.29843(18) 0.0513(14) Uani 1 1 d .
C48 C 0.6818(5) 1.0625(5) 0.2729(2) 0.0719(19) Uani 1 1 d .
H48 H 0.7250 1.0193 0.2596 0.086 Uiso 1 1 calc R
C49 C 0.6944(7) 1.1611(6) 0.2668(2) 0.091(2) Uani 1 1 d .
H49 H 0.7461 1.1837 0.2498 0.109 Uiso 1 1 calc R
C50 C 0.6310(7) 1.2251(5) 0.2857(3) 0.088(2) Uani 1 1 d .
H50 H 0.6393 1.2914 0.2814 0.106 Uiso 1 1 calc R
C51 C 0.5544(5) 1.1918(5) 0.3112(2) 0.0706(19) Uani 1 1 d .
H51 H 0.5108 1.2359 0.3237 0.085 Uiso 1 1 calc R
C52 C 0.5421(4) 1.0933(4) 0.31838(18) 0.0513(15) Uani 1 1 d .
C53 C 0.4617(4) 1.0600(4) 0.34889(19) 0.0544(15) Uani 1 1 d .
H53A H 0.4398 0.9946 0.3403 0.065 Uiso 1 1 calc R
H53B H 0.4936 1.0580 0.3801 0.065 Uiso 1 1 calc R
C54 C 0.3033(4) 1.1378(4) 0.30955(19) 0.0528(15) Uani 1 1 d .
H54 H 0.3071 1.1058 0.2820 0.063 Uiso 1 1 calc R
C55 C 0.3375(5) 1.1805(5) 0.37924(19) 0.072(2) Uani 1 1 d .
H55 H 0.3675 1.1859 0.4092 0.087 Uiso 1 1 calc R
C56 C 0.2538(5) 1.2280(5) 0.36047(18) 0.0686(19) Uani 1 1 d .
H56 H 0.2154 1.2728 0.3753 0.082 Uiso 1 1 calc R
O1 O 0.1429(3) 0.1001(3) 0.21623(12) 0.0576(10) Uani 1 1 d .
O2 O 0.0231(3) 0.2036(3) 0.23483(13) 0.0567(10) Uani 1 1 d .
O3 O -0.7274(3) -0.3123(4) 0.01597(14) 0.0715(12) Uani 1 1 d .
O4 O -0.7913(3) -0.1678(3) 0.00040(14) 0.0677(12) Uani 1 1 d .
O5 O 0.4497(3) 0.8688(3) 0.45928(14) 0.0770(13) Uani 1 1 d .
O6 O 0.5192(3) 0.8061(4) 0.52311(14) 0.0812(14) Uani 1 1 d .
O7 O -0.3470(3) 1.1476(3) 0.67440(15) 0.0766(14) Uani 1 1 d .
O8 O -0.2338(3) 1.1809(3) 0.73352(13) 0.0633(11) Uani 1 1 d .
Co2 Co 0.14949(6) 0.26554(6) 0.26276(3) 0.0436(2) Uani 1 1 d .
Co1 Co 0.60121(6) 0.76112(7) 0.47285(3) 0.0474(3) Uani 1 1 d .
N8 N 0.5042(3) 0.6570(4) 0.44229(15) 0.0539(12) Uani 1 1 d .
N1 N -0.2747(4) -0.0777(4) 0.10856(18) 0.0766(16) Uani 1 1 d .
N2 N -0.3497(4) -0.0300(4) 0.09465(17) 0.0676(15) Uani 1 1 d .
N3 N 0.0782(4) 0.9499(4) 0.62093(18) 0.0654(14) Uani 1 1 d .
N4 N 0.0826(4) 0.9696(4) 0.58131(17) 0.0616(14) Uani 1 1 d .
N5 N 0.0921(3) 0.3873(3) 0.29010(13) 0.0454(11) Uani 1 1 d .
N6 N 0.0760(3) 0.5396(3) 0.31013(14) 0.0460(11) Uani 1 1 d .
N7 N 0.3635(4) 0.5830(4) 0.41058(16) 0.0602(13) Uani 1 1 d .
N9 N 0.6511(3) 0.8227(3) 0.41677(15) 0.0516(12) Uani 1 1 d .
N10 N 0.6401(3) 0.8833(3) 0.34723(14) 0.0460(11) Uani 1 1 d .
N11 N 0.3706(3) 1.1226(3) 0.34635(14) 0.0485(11) Uani 1 1 d .
N12 N 0.2333(4) 1.2003(3) 0.31562(14) 0.0502(12) Uani 1 1 d .

loop_
_atom_site_aniso_label
_atom_site_aniso_U_11
_atom_site_aniso_U_22
_atom_site_aniso_U_33
_atom_site_aniso_U_23
_atom_site_aniso_U_13
_atom_site_aniso_U_12
C1 0.034(3) 0.054(4) 0.039(3) 0.003(3) -0.006(2) -0.012(3)
C2 0.034(3) 0.053(4) 0.045(3) 0.005(3) 0.002(2) -0.010(3)
C3 0.036(3) 0.059(4) 0.067(4) -0.006(3) 0.000(3) -0.004(3)
C4 0.025(3) 0.075(5) 0.084(5) -0.005(4) -0.004(3) -0.004(3)
C5 0.041(3) 0.071(5) 0.057(4) -0.008(3) -0.003(3) -0.021(3)
C6 0.055(4) 0.072(5) 0.084(5) -0.014(4) -0.024(3) -0.002(3)
C7 0.045(3) 0.066(4) 0.066(4) -0.011(4) -0.015(3) 0.004(3)
C8 0.036(3) 0.084(5) 0.045(3) -0.020(3) 0.003(3) -0.013(3)
C9 0.037(3) 0.088(5) 0.078(4) -0.026(4) -0.017(3) 0.016(3)
C10 0.051(4) 0.078(5) 0.063(4) -0.001(4) -0.002(3) -0.015(3)
C11 0.044(3) 0.065(4) 0.061(4) 0.001(3) -0.010(3) -0.007(3)
C12 0.025(3) 0.068(4) 0.042(3) -0.010(3) -0.006(2) -0.002(3)
C13 0.048(3) 0.061(4) 0.076(4) -0.018(3) -0.011(3) 0.004(3)
C14 0.027(3) 0.071(4) 0.042(3) -0.008(3) 0.001(2) -0.011(3)
C15 0.040(3) 0.102(6) 0.051(4) -0.024(4) 0.015(3) -0.001(3)
C16 0.040(3) 0.079(4) 0.042(3) -0.015(3) 0.012(3) -0.001(3)
C17 0.063(4) 0.103(5) 0.047(4) -0.004(4) 0.016(3) 0.010(4)
C18 0.059(4) 0.097(5) 0.053(4) 0.001(4) 0.019(3) 0.019(4)
C19 0.052(4) 0.065(4) 0.049(4) -0.016(3) 0.014(3) 0.004(3)
C20 0.053(4) 0.076(5) 0.045(3) -0.006(3) 0.017(3) -0.007(3)
C21 0.042(3) 0.078(5) 0.062(4) -0.008(4) 0.007(3) 0.002(3)
C22 0.043(3) 0.061(4) 0.059(4) -0.009(3) 0.020(3) -0.003(3)
C23 0.044(3) 0.093(5) 0.047(3) -0.024(3) 0.008(3) -0.007(3)
C24 0.042(3) 0.091(5) 0.046(3) -0.016(3) 0.004(3) -0.001(3)
C25 0.036(3) 0.050(3) 0.050(3) -0.012(3) 0.011(2) -0.007(2)
C26 0.052(4) 0.076(4) 0.038(3) -0.007(3) 0.013(3) -0.004(3)
C27 0.047(3) 0.081(5) 0.051(4) -0.005(3) 0.006(3) 0.009(3)
C28 0.048(4) 0.057(4) 0.053(4) -0.005(3) 0.017(3) -0.002(3)
C29 0.056(4) 0.063(4) 0.046(3) -0.006(3) 0.012(3) -0.015(3)
C30 0.054(4) 0.057(4) 0.055(4) -0.003(3) 0.015(3) -0.005(3)
C31 0.046(3) 0.047(4) 0.039(3) 0.002(3) 0.001(2) -0.001(3)
C32 0.067(4) 0.050(4) 0.059(4) 0.002(3) -0.002(3) -0.003(3)
C33 0.051(4) 0.051(4) 0.059(4) -0.012(3) 0.013(3) -0.012(3)
C34 0.068(4) 0.055(4) 0.115(6) -0.011(4) 0.006(4) -0.003(4)
C35 0.058(4) 0.094(6) 0.104(6) -0.054(5) 0.027(4) -0.003(4)
C36 0.059(4) 0.110(6) 0.092(5) -0.054(5) 0.030(4) -0.024(4)
C37 0.061(4) 0.088(5) 0.060(4) -0.030(4) 0.011(3) -0.012(4)
C38 0.036(3) 0.074(4) 0.060(4) -0.026(3) 0.018(3) -0.014(3)
C39 0.040(3) 0.092(5) 0.069(4) -0.022(4) -0.005(3) -0.006(3)
C40 0.039(3) 0.069(4) 0.062(4) -0.006(3) -0.002(3) -0.004(3)
C41 0.066(4) 0.092(6) 0.064(4) 0.009(4) -0.021(3) 0.001(4)
C42 0.081(5) 0.075(5) 0.066(4) -0.001(4) -0.003(4) 0.001(4)
C43 0.034(3) 0.068(4) 0.048(3) 0.007(3) 0.005(3) 0.004(3)
C44 0.032(3) 0.096(5) 0.060(4) 0.012(4) -0.005(3) -0.005(3)
C45 0.038(3) 0.102(5) 0.060(4) 0.021(4) 0.000(3) -0.014(3)
C46 0.056(4) 0.068(4) 0.035(3) -0.003(3) -0.002(3) 0.006(3)
C47 0.052(3) 0.060(4) 0.041(3) 0.002(3) -0.001(3) 0.000(3)
C48 0.080(5) 0.071(5) 0.068(4) 0.003(4) 0.027(4) 0.001(4)
C49 0.105(6) 0.091(6) 0.083(5) 0.011(5) 0.043(5) -0.018(5)
C50 0.113(6) 0.061(5) 0.097(6) 0.009(4) 0.039(5) -0.022(5)
C51 0.075(5) 0.057(5) 0.082(5) 0.000(4) 0.021(4) -0.004(3)
C52 0.056(4) 0.054(4) 0.043(3) 0.002(3) -0.001(3) -0.004(3)
C53 0.053(4) 0.055(4) 0.055(4) 0.009(3) 0.005(3) 0.003(3)
C54 0.056(4) 0.057(4) 0.043(3) -0.004(3) -0.011(3) 0.003(3)
C55 0.075(5) 0.109(6) 0.030(3) -0.008(4) -0.009(3) 0.022(4)
C56 0.072(4) 0.103(5) 0.030(3) -0.014(3) -0.002(3) 0.014(4)
O1 0.039(2) 0.077(3) 0.054(2) -0.002(2) -0.0057(18) -0.007(2)
O2 0.062(2) 0.051(3) 0.057(2) -0.009(2) 0.004(2) -0.006(2)
O3 0.065(3) 0.069(3) 0.076(3) -0.007(3) -0.012(2) -0.014(2)
O4 0.038(2) 0.088(3) 0.073(3) -0.006(3) -0.010(2) -0.001(2)
O5 0.070(3) 0.111(4) 0.054(3) -0.007(3) 0.024(2) 0.013(3)
O6 0.041(2) 0.136(4) 0.064(3) -0.025(3) -0.012(2) 0.016(3)
O7 0.035(2) 0.103(4) 0.091(3) -0.036(3) 0.004(2) 0.005(2)
O8 0.067(3) 0.079(3) 0.045(2) -0.011(2) 0.014(2) 0.001(2)
Co2 0.0367(4) 0.0538(6) 0.0392(5) 0.0002(4) -0.0015(3) -0.0028(4)
Co1 0.0318(4) 0.0727(7) 0.0369(5) 0.0011(5) -0.0007(3) 0.0060(4)
N8 0.041(3) 0.073(4) 0.048(3) 0.008(3) 0.002(2) -0.004(2)
N1 0.054(3) 0.101(5) 0.070(4) -0.017(3) -0.015(3) 0.000(3)
N2 0.044(3) 0.094(4) 0.064(3) -0.010(3) 0.003(3) -0.003(3)
N3 0.057(3) 0.082(4) 0.059(3) -0.003(3) 0.015(3) 0.000(3)
N4 0.062(3) 0.073(4) 0.053(3) -0.005(3) 0.019(3) 0.000(3)
N5 0.046(3) 0.055(3) 0.034(2) -0.003(2) -0.002(2) -0.009(2)
N6 0.053(3) 0.045(3) 0.038(2) -0.005(2) 0.000(2) -0.008(2)
N7 0.050(3) 0.076(4) 0.053(3) -0.012(3) 0.000(2) -0.003(3)
N9 0.034(2) 0.066(3) 0.053(3) -0.006(3) -0.008(2) 0.008(2)
N10 0.041(3) 0.055(3) 0.040(3) -0.001(2) -0.002(2) 0.001(2)
N11 0.049(3) 0.056(3) 0.039(3) 0.000(2) -0.002(2) 0.002(2)
N12 0.053(3) 0.055(3) 0.043(3) -0.001(2) 0.006(2) -0.001(2)

loop_
_atom_type_symbol
_atom_type_description
_atom_type_scat_dispersion_real
_atom_type_scat_dispersion_imag
_atom_type_scat_source
C C 0.0181 0.0091 'International Tables Vol C Tables 4.2.6.8 and 6.1.1.4'
H H 0.0000 0.0000 'International Tables Vol C Tables 4.2.6.8 and 6.1.1.4'
O O 0.0492 0.0322 'International Tables Vol C Tables 4.2.6.8 and 6.1.1.4'
Co Co -2.3653 3.6143 'International Tables Vol C Tables 4.2.6.8 and 6.1.1.4'
N N 0.0311 0.0180 'International Tables Vol C Tables 4.2.6.8 and 6.1.1.4'

loop_
_geom_angle_atom_site_label_1
_geom_angle_atom_site_label_2
_geom_angle_atom_site_label_3
_geom_angle
_geom_angle_site_symmetry_1
_geom_angle_site_symmetry_3
O1 C1 O2 121.7(5) . .
O1 C1 C2 121.7(5) . .
O2 C1 C2 116.6(5) . .
C7 C2 C3 117.2(5) . .
C7 C2 C1 122.1(5) . .
C3 C2 C1 120.7(5) . .
C4 C3 C2 122.8(6) . .
C4 C3 H3 118.6 . .
C2 C3 H3 118.6 . .
C3 C4 C5 118.7(5) . .
C3 C4 H4 120.6 . .
C5 C4 H4 120.6 . .
C6 C5 C4 119.0(5) . .
C6 C5 N1 116.3(6) . .
C4 C5 N1 124.6(6) . .
C5 C6 C7 121.5(6) . .
C5 C6 H6 119.3 . .
C7 C6 H6 119.3 . .
C6 C7 C2 120.6(6) . .
C6 C7 H7 119.7 . .
C2 C7 H7 119.7 . .
C10 C8 C9 119.7(5) . .
C10 C8 N2 114.9(6) . .
C9 C8 N2 125.2(6) . .
C13 C9 C8 118.3(6) . .
C13 C9 H9 120.8 . .
C8 C9 H9 120.8 . .
C11 C10 C8 121.2(6) . .
C11 C10 H10 119.4 . .
C8 C10 H10 119.4 . .
C10 C11 C12 119.8(6) . .
C10 C11 H11 120.1 . .
C12 C11 H11 120.1 . .
C13 C12 C11 119.9(5) . .
C13 C12 C14 121.1(6) . .
C11 C12 C14 119.0(5) . .
C12 C13 C9 121.0(6) . .
C12 C13 H13 119.5 . .
C9 C13 H13 119.5 . .
O3 C14 O4 123.0(5) . .
O3 C14 C12 119.8(5) . .
O4 C14 C12 117.1(6) . .
O5 C15 O6 122.6(5) . .
O5 C15 C16 119.7(6) . .
O6 C15 C16 117.7(5) . .
C21 C16 C17 119.0(5) . .
C21 C16 C15 121.1(6) . .
C17 C16 C15 119.9(5) . .
C18 C17 C16 120.6(6) . .
C18 C17 H17 119.7 . .
C16 C17 H17 119.7 . .
C19 C18 C17 119.9(6) . .
C19 C18 H18 120.0 . .
C17 C18 H18 120.0 . .
C18 C19 C20 121.1(5) . .
C18 C19 N4 114.5(5) . .
C20 C19 N4 124.3(5) . .
C19 C20 C21 117.3(5) . .
C19 C20 H20 121.3 . .
C21 C20 H20 121.3 . .
C16 C21 C20 121.9(6) . .
C16 C21 H21 119.0 . .
C20 C21 H21 119.0 . .
C27 C22 C23 120.7(5) . .
C27 C22 N3 115.2(5) . .
C23 C22 N3 124.0(5) . .
C22 C23 C24 119.1(5) . .
C22 C23 H23 120.5 . .
C24 C23 H23 120.5 . .
C25 C24 C23 120.2(5) . .
C25 C24 H24 119.9 . .
C23 C24 H24 119.9 . .
C24 C25 C26 118.9(5) . .
C24 C25 C28 120.3(5) . .
C26 C25 C28 120.7(5) . .
C27 C26 C25 121.4(5) . .
C27 C26 H26 119.3 . .
C25 C26 H26 119.3 . .
C22 C27 C26 119.5(6) . .
C22 C27 H27 120.2 . .
C26 C27 H27 120.2 . .
O7 C28 O8 124.4(5) . .
O7 C28 C25 120.2(5) . .
O8 C28 C25 115.4(5) . .
C30 C29 N5 108.5(5) . .
C30 C29 H29 125.7 . .
N5 C29 H29 125.7 . .
C29 C30 N6 107.5(5) . .
C29 C30 H30 126.3 . .
N6 C30 H30 126.3 . .
N5 C31 N6 111.8(5) . .
N5 C31 H31 124.1 . .
N6 C31 H31 124.1 . .
N6 C32 C33 112.6(5) . .
N6 C32 H32A 109.1 . .
C33 C32 H32A 109.1 . .
N6 C32 H32B 109.1 . .
C33 C32 H32B 109.1 . .
H32A C32 H32B 107.8 . .
C38 C33 C34 118.0(6) . .
C38 C33 C32 121.0(5) . .
C34 C33 C32 121.0(6) . .
C35 C34 C33 121.3(7) . .
C35 C34 H34 119.3 . .
C33 C34 H34 119.3 . .
C36 C35 C34 119.9(7) . .
C36 C35 H35 120.0 . .
C34 C35 H35 120.0 . .
C35 C36 C37 120.0(7) . .
C35 C36 H36 120.0 . .
C37 C36 H36 120.0 . .
C36 C37 C38 121.2(7) . .
C36 C37 H37 119.4 . .
C38 C37 H37 119.4 . .
C33 C38 C37 119.6(6) . .
C33 C38 C39 120.7(5) . .
C37 C38 C39 119.6(6) . .
N7 C39 C38 113.0(5) . .
N7 C39 H39A 109.0 . .
C38 C39 H39A 109.0 . .
N7 C39 H39B 109.0 . .
C38 C39 H39B 109.0 . .
H39A C39 H39B 107.8 . .
N8 C40 N7 113.2(6) . .
N8 C40 H40 123.4 . .
N7 C40 H40 123.4 . .
C42 C41 N8 110.7(6) . .
C42 C41 H41 124.7 . .
N8 C41 H41 124.7 . .
C41 C42 N7 106.2(7) . .
C41 C42 H42 126.9 . .
N7 C42 H42 126.9 . .
N9 C43 N10 111.5(5) . .
N9 C43 H43 124.3 . .
N10 C43 H43 124.3 . .
C45 C44 N9 109.6(5) . .
C45 C44 H44 125.2 . .
N9 C44 H44 125.2 . .
C44 C45 N10 107.3(5) . .
C44 C45 H45 126.3 . .
N10 C45 H45 126.3 . .
N10 C46 C47 112.6(4) . .
N10 C46 H46A 109.1 . .
C47 C46 H46A 109.1 . .
N10 C46 H46B 109.1 . .
C47 C46 H46B 109.1 . .
H46A C46 H46B 107.8 . .
C48 C47 C52 118.3(6) . .
C48 C47 C46 118.6(6) . .
C52 C47 C46 123.1(5) . .
C49 C48 C47 121.2(7) . .
C49 C48 H48 119.4 . .
C47 C48 H48 119.4 . .
C50 C49 C48 120.0(7) . .
C50 C49 H49 120.0 . .
C48 C49 H49 120.0 . .
C49 C50 C51 120.1(7) . .
C49 C50 H50 119.9 . .
C51 C50 H50 119.9 . .
C50 C51 C52 120.6(6) . .
C50 C51 H51 119.7 . .
C52 C51 H51 119.7 . .
C51 C52 C47 119.7(5) . .
C51 C52 C53 119.0(5) . .
C47 C52 C53 121.2(5) . .
N11 C53 C52 112.9(5) . .
N11 C53 H53A 109.0 . .
C52 C53 H53A 109.0 . .
N11 C53 H53B 109.0 . .
C52 C53 H53B 109.0 . .
H53A C53 H53B 107.8 . .
N12 C54 N11 113.7(5) . .
N12 C54 H54 123.1 . .
N11 C54 H54 123.1 . .
C56 C55 N11 107.0(5) . .
C56 C55 H55 126.5 . .
N11 C55 H55 126.5 . .
C55 C56 N12 109.2(6) . .
C55 C56 H56 125.4 . .
N12 C56 H56 125.4 . .
C1 O2 Co2 107.7(3) . .
C14 O4 Co1 102.3(4) . 4_465
C15 O6 Co1 99.3(4) . .
C28 O8 Co2 114.2(4) . 4_576
O2 Co2 O8 128.89(17) . 4_675
O2 Co2 N12 119.37(18) . 1_545
O8 Co2 N12 97.76(18) 4_675 1_545
O2 Co2 N5 101.93(17) . .
O8 Co2 N5 101.08(18) 4_675 .
N12 Co2 N5 104.40(18) 1_545 .
O4 Co1 O6 107.13(18) 4_766 .
O4 Co1 N9 109.62(17) 4_766 .
O6 Co1 N9 135.4(2) . .
O4 Co1 N8 95.4(2) 4_766 .
O6 Co1 N8 101.37(19) . .
N9 Co1 N8 99.50(18) . .
C40 N8 C41 104.2(5) . .
C40 N8 Co1 129.9(5) . .
C41 N8 Co1 124.9(4) . .
N2 N1 C5 111.8(6) . .
N1 N2 C8 114.1(6) . .
N4 N3 C22 111.5(5) . .
N3 N4 C19 113.6(5) . .
C31 N5 C29 105.8(5) . .
C31 N5 Co2 126.2(4) . .
C29 N5 Co2 128.0(4) . .
C31 N6 C30 106.4(5) . .
C31 N6 C32 127.6(5) . .
C30 N6 C32 126.0(5) . .
C40 N7 C42 105.6(5) . .
C40 N7 C39 125.9(6) . .
C42 N7 C39 128.4(6) . .
C43 N9 C44 105.0(5) . .
C43 N9 Co1 123.3(4) . .
C44 N9 Co1 131.4(4) . .
C43 N10 C45 106.6(4) . .
C43 N10 C46 126.2(5) . .
C45 N10 C46 127.1(5) . .
C54 N11 C55 105.2(5) . .
C54 N11 C53 126.1(5) . .
C55 N11 C53 128.6(5) . .
C54 N12 C56 104.8(5) . .
C54 N12 Co2 121.6(4) . 1_565
C56 N12 Co2 130.9(4) . 1_565

loop_
_geom_bond_atom_site_label_1
_geom_bond_atom_site_label_2
_geom_bond_distance
_geom_bond_site_symmetry_2
C1 O1 1.252(6) .
C1 O2 1.284(6) .
C1 C2 1.474(7) .
C2 C7 1.383(8) .
C2 C3 1.387(7) .
C3 C4 1.364(7) .
C3 H3 0.9300 .
C4 C5 1.396(8) .
C4 H4 0.9300 .
C5 C6 1.367(8) .
C5 N1 1.444(7) .
C6 C7 1.369(8) .
C6 H6 0.9300 .
C7 H7 0.9300 .
C8 C10 1.368(8) .
C8 C9 1.396(9) .
C8 N2 1.457(7) .
C9 C13 1.393(8) .
C9 H9 0.9300 .
C10 C11 1.358(8) .
C10 H10 0.9300 .
C11 C12 1.384(8) .
C11 H11 0.9300 .
C12 C13 1.355(7) .
C12 C14 1.530(7) .
C13 H13 0.9300 .
C14 O3 1.226(7) .
C14 O4 1.261(7) .
C15 O5 1.221(7) .
C15 O6 1.263(7) .
C15 C16 1.531(8) .
C16 C21 1.364(8) .
C16 C17 1.373(8) .
C17 C18 1.370(8) .
C17 H17 0.9300 .
C18 C19 1.365(8) .
C18 H18 0.9300 .
C19 C20 1.387(8) .
C19 N4 1.464(7) .
C20 C21 1.391(8) .
C20 H20 0.9300 .
C21 H21 0.9300 .
C22 C27 1.359(8) .
C22 C23 1.374(8) .
C22 N3 1.468(7) .
C23 C24 1.402(8) .
C23 H23 0.9300 .
C24 C25 1.367(7) .
C24 H24 0.9300 .
C25 C26 1.375(7) .
C25 C28 1.513(7) .
C26 C27 1.373(8) .
C26 H26 0.9300 .
C27 H27 0.9300 .
C28 O7 1.221(7) .
C28 O8 1.271(6) .
C29 C30 1.347(8) .
C29 N5 1.381(7) .
C29 H29 0.9300 .
C30 N6 1.363(7) .
C30 H30 0.9300 .
C31 N5 1.309(6) .
C31 N6 1.342(6) .
C31 H31 0.9300 .
C32 N6 1.456(7) .
C32 C33 1.514(8) .
C32 H32A 0.9700 .
C32 H32B 0.9700 .
C33 C38 1.380(8) .
C33 C34 1.392(9) .
C34 C35 1.380(9) .
C34 H34 0.9300 .
C35 C36 1.348(10) .
C35 H35 0.9300 .
C36 C37 1.365(9) .
C36 H36 0.9300 .
C37 C38 1.388(7) .
C37 H37 0.9300 .
C38 C39 1.524(8) .
C39 N7 1.435(7) .
C39 H39A 0.9700 .
C39 H39B 0.9700 .
C40 N8 1.303(7) .
C40 N7 1.335(7) .
C40 H40 0.9300 .
C41 C42 1.345(9) .
C41 N8 1.353(8) .
C41 H41 0.9300 .
C42 N7 1.361(8) .
C42 H42 0.9300 .
C43 N9 1.326(6) .
C43 N10 1.344(6) .
C43 H43 0.9300 .
C44 C45 1.344(8) .
C44 N9 1.371(7) .
C44 H44 0.9300 .
C45 N10 1.355(7) .
C45 H45 0.9300 .
C46 N10 1.449(6) .
C46 C47 1.507(8) .
C46 H46A 0.9700 .
C46 H46B 0.9700 .
C47 C48 1.389(8) .
C47 C52 1.400(8) .
C48 C49 1.383(9) .
C48 H48 0.9300 .
C49 C50 1.361(10) .
C49 H49 0.9300 .
C50 C51 1.382(9) .
C50 H50 0.9300 .
C51 C52 1.386(8) .
C51 H51 0.9300 .
C52 C53 1.514(8) .
C53 N11 1.454(7) .
C53 H53A 0.9700 .
C53 H53B 0.9700 .
C54 N12 1.274(7) .
C54 N11 1.334(6) .
C54 H54 0.9300 .
C55 C56 1.332(8) .
C55 N11 1.360(7) .
C55 H55 0.9300 .
C56 N12 1.377(6) .
C56 H56 0.9300 .
O2 Co2 1.946(4) .
O4 Co1 2.001(4) 4_465
O6 Co1 2.008(4) .
O8 Co2 1.956(4) 4_576
Co2 O8 1.956(4) 4_675
Co2 N12 2.015(5) 1_545
Co2 N5 2.035(5) .
Co1 O4 2.001(4) 4_766
Co1 N9 2.024(5) .
Co1 N8 2.051(5) .
N1 N2 1.206(7) .
N3 N4 1.208(6) .
N12 Co2 2.015(5) 1_565
